data_4325856
loop_
_publ_author_name
'Cristina Tejel'
'M. Pilar del R\'io'
'Laura Asensio'
'Fieke J. van den Bruele'
'Miguel A. Ciriano'
'Nearchos Tsichlis i Spithas'
'Dennis G. H. Hetterscheid'
'Bas de Bruin'

_publ_contact_author_address
;
 Dr. Cristina Tejel
 Departamento de Qu\'imica Inorg\'anica
 Instituto de Ciencia de Materiales de Arag\'on
 C.S.I.C.-Universidad de Zaragoza
 50009 Zaragoza, Spain
;
_publ_contact_author_email ctejel@unizar.es
_publ_contact_author_fax '+34 976 761187'
_publ_contact_author_name 'Dr. Cristina Tejel'
_publ_contact_author_phone '+34 976 762285'
_publ_section_title
;
 Cooperative Double Deprotonation of Bis(2-picolyl)amine Leading to
 Unexpected Bimetallic Mixed Valence (M-I, MI) Rhodium and Iridium
 Complexes
;
_journal_name_full 'Inorganic Chemistry'
_journal_page_first 7524
_journal_page_last 7534
_journal_paper_doi 10.1021/ic200395m
_journal_volume 50
_journal_year 2011
_chemical_formula_moiety 'C28 H35 Ir2 N3, 0.5(C6 H14)'
_chemical_formula_sum 'C31 H42 Ir2 N3'
_chemical_formula_weight 841.08
_chemical_name_systematic
;
 ?
;
_space_group_IT_number 14
_symmetry_cell_setting monoclinic
_symmetry_space_group_name_Hall '-P 2ybc'
_symmetry_space_group_name_H-M 'P 1 21/c 1'
_atom_sites_solution_hydrogens mixed
_atom_sites_solution_primary direct
_atom_sites_solution_secondary difmap
_audit_creation_method SHELXL-97
_cell_angle_alpha 90.00
_cell_angle_beta 110.8210(10)
_cell_angle_gamma 90.00
_cell_formula_units_Z 4
_cell_length_a 13.2335(8)
_cell_length_b 12.1644(7)
_cell_length_c 18.2294(10)
_cell_measurement_reflns_used 6140
_cell_measurement_temperature 100(2)
_cell_measurement_theta_max 28.07
_cell_measurement_theta_min 2.35
_cell_volume 2742.9(3)
_computing_cell_refinement 'SAINT+ v. 7.56A (Bruker AXS, 2008)'
_computing_data_collection 'APEX2 v. 4.0 (Bruker AXS, 2008)'
_computing_data_reduction 'SAINT+ v. 7.56A (Bruker AXS, 2008)'
_computing_molecular_graphics
;
ORTEP3 for Windows - L. J. Farrugia, 
J. Appl. Crystallogr. 1997, 30, 565.
;
_computing_structure_refinement
;
SHELX97 - Programs for Crystal Structure Analysis (Release 97-2). 
G. M. Sheldrick, Institut fur Anorganische Chemie der Universitat, 
Tammanstrasse 4, D-3400 Gottingen, Germany, 1998.
;
_computing_structure_solution
;
SHELX97 - Programs for Crystal Structure Analysis (Release 97-2). 
G. M. Sheldrick, Institut fur Anorganische Chemie der Universitat, 
Tammanstrasse 4, D-3400 Gottingen, Germany, 1998.
;
_diffrn_ambient_temperature 100(2)
_diffrn_detector_area_resol_mean 8.26
_diffrn_measured_fraction_theta_full 0.994
_diffrn_measured_fraction_theta_max 0.994
_diffrn_measurement_device_type 'Bruker SMART APEX CCD system'
_diffrn_measurement_method '\w rotations with narrow frames'
_diffrn_radiation_monochromator graphite
_diffrn_radiation_type MoK\a
_diffrn_radiation_wavelength 0.71073
_diffrn_reflns_av_R_equivalents 0.0380
_diffrn_reflns_av_sigmaI/netI 0.0457
_diffrn_reflns_limit_h_max 14
_diffrn_reflns_limit_h_min -16
_diffrn_reflns_limit_k_max 15
_diffrn_reflns_limit_k_min -14
_diffrn_reflns_limit_l_max 22
_diffrn_reflns_limit_l_min -23
_diffrn_reflns_number 16938
_diffrn_reflns_theta_full 26.99
_diffrn_reflns_theta_max 26.99
_diffrn_reflns_theta_min 2.06
_diffrn_source 'normal-focus sealed tube'
_diffrn_standards_decay_% 0
_exptl_absorpt_coefficient_mu 9.718
_exptl_absorpt_correction_T_max 0.5502
_exptl_absorpt_correction_T_min 0.3583
_exptl_absorpt_correction_type multi-scan
_exptl_absorpt_process_details
; 
  SADABS-2008/1: Area-Detector Absorption Correction. Bruker-AXS 
;
_exptl_crystal_colour dark-red
_exptl_crystal_density_diffrn 2.037
_exptl_crystal_description plate
_exptl_crystal_F_000 1612
_exptl_crystal_size_max 0.138
_exptl_crystal_size_mid 0.131
_exptl_crystal_size_min 0.018
_refine_diff_density_max 1.760
_refine_diff_density_min -1.634
_refine_diff_density_rms 0.176
_refine_ls_extinction_method none
_refine_ls_goodness_of_fit_ref 1.015
_refine_ls_hydrogen_treatment constr
_refine_ls_matrix_type full
_refine_ls_number_parameters 318
_refine_ls_number_reflns 5947
_refine_ls_number_restraints 9
_refine_ls_restrained_S_all 1.016
_refine_ls_R_factor_all 0.0453
_refine_ls_R_factor_gt 0.0305
_refine_ls_shift/su_max 0.002
_refine_ls_shift/su_mean 0.000
_refine_ls_structure_factor_coef Fsqd
_refine_ls_weighting_details 'calc w=1/[\s^2^(Fo^2^)+(0.0313P)^2^+4.8014P] where P=(Fo^2^+2Fc^2^)/3'
_refine_ls_weighting_scheme calc
_refine_ls_wR_factor_gt 0.0662
_refine_ls_wR_factor_ref 0.0723
_reflns_number_gt 4815
_reflns_number_total 5947
_reflns_threshold_expression >2sigma(I)
_cod_data_source_file ic200395m_si_002_2.cif
_cod_data_source_block ctb113as
_cod_database_code 4325856

loop_
_symmetry_equiv_pos_as_xyz
'x, y, z'
'-x, y+1/2, -z+1/2'
'-x, -y, -z'
'x, -y-1/2, z-1/2'

loop_
_atom_site_label
_atom_site_type_symbol
_atom_site_fract_x
_atom_site_fract_y
_atom_site_fract_z
_atom_site_U_iso_or_equiv
_atom_site_adp_type
_atom_site_occupancy
_atom_site_symmetry_multiplicity
_atom_site_calc_flag
_atom_site_refinement_flags
_atom_site_disorder_assembly
_atom_site_disorder_group
C1 C 0.0552(5) 0.7225(5) 0.8241(3) 0.0243(13) Uani 1 1 d . . .
H1 H 0.0494 0.7988 0.8329 0.029 Uiso 1 1 calc R . .
C2 C 0.1202(6) 0.6908(5) 0.7845(4) 0.0298(15) Uani 1 1 d . . .
H2 H 0.1596 0.7436 0.7671 0.036 Uiso 1 1 calc R . .
C3 C 0.1277(6) 0.5787(5) 0.7700(4) 0.0308(15) Uani 1 1 d . . .
H3 H 0.1736 0.5536 0.7436 0.037 Uiso 1 1 calc R . .
C4 C 0.0676(5) 0.5057(5) 0.7948(4) 0.0268(14) Uani 1 1 d . . .
H4 H 0.0717 0.4295 0.7848 0.032 Uiso 1 1 calc R . .
C5 C 0.0006(5) 0.5413(5) 0.8343(3) 0.0201(12) Uani 1 1 d . . .
C6 C -0.0736(5) 0.4715(4) 0.8543(3) 0.0198(12) Uani 1 1 d . . .
H6 H -0.0502 0.3948 0.8698 0.017(15) Uiso 1 1 d R . .
C7 C -0.1578(5) 0.4511(5) 0.9533(3) 0.0243(13) Uani 1 1 d . . .
H7A H -0.1951 0.4953 0.9816 0.029 Uiso 1 1 calc R . .
H7B H -0.0912 0.4208 0.9928 0.029 Uiso 1 1 calc R . .
C8 C -0.2296(5) 0.3578(5) 0.9130(4) 0.0221(13) Uani 1 1 d . . .
C9 C -0.2522(5) 0.2721(5) 0.9554(4) 0.0269(14) Uani 1 1 d . . .
H9 H -0.2228 0.2724 1.0111 0.032 Uiso 1 1 calc R . .
C10 C -0.3175(5) 0.1870(5) 0.9160(4) 0.0303(15) Uani 1 1 d . . .
H10 H -0.3345 0.1285 0.9442 0.036 Uiso 1 1 calc R . .
C11 C -0.3586(5) 0.1876(5) 0.8338(4) 0.0292(14) Uani 1 1 d . . .
H11 H -0.4024 0.1290 0.8050 0.035 Uiso 1 1 calc R . .
C12 C -0.3336(5) 0.2758(5) 0.7960(4) 0.0252(13) Uani 1 1 d . . .
H12 H -0.3619 0.2769 0.7403 0.030 Uiso 1 1 calc R . .
C13 C -0.2390(5) 0.7177(5) 0.9466(3) 0.0252(14) Uani 1 1 d . . .
H13 H -0.2921 0.6546 0.9269 0.030 Uiso 1 1 d R . .
C14 C -0.1461(5) 0.7079(5) 1.0147(4) 0.0264(14) Uani 1 1 d . . .
H14 H -0.1466 0.6357 1.0367 0.032 Uiso 1 1 d R . .
C15 C -0.0926(6) 0.8040(5) 1.0660(4) 0.0289(14) Uani 1 1 d . . .
H15A H -0.0631 0.7795 1.1214 0.035 Uiso 1 1 calc R . .
H15B H -0.1475 0.8614 1.0616 0.035 Uiso 1 1 calc R . .
C16 C -0.0021(6) 0.8530(5) 1.0440(4) 0.0291(15) Uani 1 1 d . . .
H16A H 0.0674 0.8192 1.0766 0.035 Uiso 1 1 calc R . .
H16B H 0.0026 0.9329 1.0550 0.035 Uiso 1 1 calc R . .
C17 C -0.0201(5) 0.8344(4) 0.9572(4) 0.0253(14) Uani 1 1 d . . .
H17 H 0.0390 0.8438 0.9445 0.030 Uiso 1 1 d R . .
C18 C -0.1171(6) 0.8601(5) 0.8945(4) 0.0295(15) Uani 1 1 d . . .
H18 H -0.1084 0.8837 0.8410 0.035 Uiso 1 1 d R . .
C19 C -0.2155(6) 0.9128(5) 0.9073(4) 0.0338(16) Uani 1 1 d . . .
H19A H -0.1900 0.9597 0.9548 0.041 Uiso 1 1 calc R . .
H19B H -0.2541 0.9604 0.8619 0.041 Uiso 1 1 calc R . .
C20 C -0.2936(6) 0.8274(5) 0.9170(4) 0.0320(16) Uani 1 1 d . . .
H20A H -0.3525 0.8160 0.8659 0.038 Uiso 1 1 calc R . .
H20B H -0.3263 0.8554 0.9544 0.038 Uiso 1 1 calc R . .
C21 C -0.4037(6) 0.5141(5) 0.7054(4) 0.0317(15) Uani 1 1 d . . .
H21 H -0.4506 0.4632 0.7197 0.038 Uiso 1 1 d R . .
C22 C -0.3717(5) 0.6111(5) 0.7488(4) 0.0300(15) Uani 1 1 d . . .
H22 H -0.3883 0.6218 0.8021 0.036 Uiso 1 1 d R . .
C23 C -0.3517(6) 0.7160(5) 0.7127(4) 0.0316(16) Uani 1 1 d . . .
H23A H -0.3175 0.7699 0.7549 0.038 Uiso 1 1 calc R . .
H23B H -0.4220 0.7469 0.6787 0.038 Uiso 1 1 calc R . .
C24 C -0.2795(6) 0.7007(5) 0.6640(4) 0.0299(15) Uani 1 1 d . . .
H24A H -0.3252 0.6875 0.6085 0.036 Uiso 1 1 calc R . .
H24B H -0.2374 0.7688 0.6663 0.036 Uiso 1 1 calc R . .
C25 C -0.2020(5) 0.6043(5) 0.6942(3) 0.0231(13) Uani 1 1 d . . .
H25 H -0.1250 0.6258 0.7121 0.028 Uiso 1 1 d R . .
C26 C -0.2273(6) 0.4936(5) 0.6623(3) 0.0293(15) Uani 1 1 d . . .
H26 H -0.1598 0.4500 0.6613 0.035 Uiso 1 1 d R . .
C27 C -0.3340(7) 0.4654(6) 0.5979(4) 0.0395(18) Uani 1 1 d . . .
H27A H -0.3359 0.4995 0.5481 0.047 Uiso 1 1 calc R . .
H27B H -0.3388 0.3847 0.5903 0.047 Uiso 1 1 calc R . .
C28 C -0.4309(6) 0.5045(6) 0.6166(4) 0.0388(17) Uani 1 1 d . . .
H28A H -0.4914 0.4521 0.5944 0.047 Uiso 1 1 calc R . .
H28B H -0.4545 0.5770 0.5917 0.047 Uiso 1 1 calc R . .
N1 N -0.0021(4) 0.6508(4) 0.8519(3) 0.0196(10) Uani 1 1 d . . .
N2 N -0.1272(4) 0.5238(4) 0.9004(3) 0.0193(11) Uani 1 1 d . . .
N3 N -0.2707(4) 0.3610(4) 0.8341(3) 0.0223(11) Uani 1 1 d . . .
Ir1 Ir -0.104548(19) 0.688700(17) 0.912434(13) 0.01881(7) Uani 1 1 d . . .
Ir2 Ir -0.234885(19) 0.501521(18) 0.774472(13) 0.02035(7) Uani 1 1 d . . .
C50 C 0.577(3) 0.025(2) 0.6347(15) 0.156(6) Uiso 0.50 1 d PD A -1
H50A H 0.6295 0.0343 0.6880 0.233 Uiso 0.50 1 calc PR A -1
H50B H 0.6037 -0.0288 0.6064 0.233 Uiso 0.50 1 calc PR A -1
H50C H 0.5079 -0.0001 0.6375 0.233 Uiso 0.50 1 calc PR A -1
C51 C 0.560(3) 0.1308(19) 0.5936(14) 0.156(6) Uiso 0.50 1 d PD A -1
H51A H 0.5315 0.1842 0.6221 0.187 Uiso 0.50 1 calc PR A -1
H51B H 0.6315 0.1586 0.5951 0.187 Uiso 0.50 1 calc PR A -1
C52 C 0.487(3) 0.1261(16) 0.5121(12) 0.156(6) Uiso 0.50 1 d PD A -1
H52A H 0.5303 0.1371 0.4778 0.187 Uiso 0.50 1 calc PR A -1
H52B H 0.4357 0.1879 0.5024 0.187 Uiso 0.50 1 calc PR A -1
C53 C 0.426(2) 0.023(2) 0.4889(13) 0.156(6) Uiso 0.50 1 d PD A -1
H53A H 0.4504 -0.0291 0.5332 0.187 Uiso 0.50 1 calc PR A -1
H53B H 0.3484 0.0388 0.4775 0.187 Uiso 0.50 1 calc PR A -1
C54 C 0.439(2) -0.027(2) 0.4196(17) 0.156(6) Uiso 0.50 1 d PD A -1
H54A H 0.4517 -0.1069 0.4290 0.187 Uiso 0.50 1 calc PR A -1
H54B H 0.3709 -0.0178 0.3739 0.187 Uiso 0.50 1 calc PR A -1
C55 C 0.528(3) 0.021(2) 0.4017(17) 0.156(6) Uiso 0.50 1 d PD A -1
H55A H 0.5341 -0.0143 0.3552 0.233 Uiso 0.50 1 calc PR A -1
H55B H 0.5957 0.0111 0.4464 0.233 Uiso 0.50 1 calc PR A -1
H55C H 0.5149 0.1003 0.3914 0.233 Uiso 0.50 1 calc PR A -1

loop_
_atom_site_aniso_label
_atom_site_aniso_U_11
_atom_site_aniso_U_22
_atom_site_aniso_U_33
_atom_site_aniso_U_23
_atom_site_aniso_U_13
_atom_site_aniso_U_12
C1 0.029(4) 0.023(3) 0.021(3) -0.003(2) 0.009(3) -0.004(3)
C2 0.032(4) 0.036(4) 0.027(3) -0.002(3) 0.018(3) -0.010(3)
C3 0.035(4) 0.034(3) 0.032(4) -0.006(3) 0.023(3) 0.001(3)
C4 0.027(4) 0.026(3) 0.031(3) -0.005(3) 0.015(3) 0.002(3)
C5 0.018(3) 0.024(3) 0.017(3) -0.002(2) 0.004(2) 0.000(3)
C6 0.023(3) 0.016(3) 0.021(3) 0.001(2) 0.009(3) 0.004(2)
C7 0.030(4) 0.020(3) 0.021(3) 0.001(2) 0.008(3) -0.003(3)
C8 0.019(3) 0.020(3) 0.029(3) 0.003(2) 0.011(3) 0.006(3)
C9 0.027(4) 0.025(3) 0.030(3) 0.008(3) 0.011(3) 0.005(3)
C10 0.030(4) 0.025(3) 0.038(4) 0.011(3) 0.014(3) -0.002(3)
C11 0.023(3) 0.021(3) 0.044(4) -0.001(3) 0.012(3) -0.004(3)
C12 0.022(3) 0.024(3) 0.027(3) -0.002(3) 0.006(3) 0.001(3)
C13 0.026(4) 0.028(3) 0.024(3) -0.008(2) 0.012(3) -0.004(3)
C14 0.035(4) 0.027(3) 0.026(3) -0.005(3) 0.022(3) -0.002(3)
C15 0.034(4) 0.027(3) 0.025(3) -0.004(3) 0.010(3) 0.005(3)
C16 0.033(4) 0.026(3) 0.029(3) -0.008(3) 0.011(3) -0.001(3)
C17 0.029(4) 0.017(3) 0.031(3) -0.006(2) 0.011(3) -0.004(3)
C18 0.034(4) 0.015(3) 0.041(4) 0.001(3) 0.015(3) 0.004(3)
C19 0.038(4) 0.026(3) 0.037(4) -0.001(3) 0.014(3) 0.006(3)
C20 0.027(4) 0.034(4) 0.035(4) -0.003(3) 0.010(3) 0.013(3)
C21 0.025(4) 0.034(4) 0.039(4) 0.012(3) 0.016(3) 0.007(3)
C22 0.024(4) 0.037(4) 0.031(3) 0.004(3) 0.011(3) 0.014(3)
C23 0.030(4) 0.037(4) 0.028(3) 0.006(3) 0.009(3) 0.017(3)
C24 0.035(4) 0.027(3) 0.023(3) 0.004(3) 0.006(3) -0.003(3)
C25 0.028(4) 0.023(3) 0.020(3) 0.007(2) 0.011(3) -0.002(3)
C26 0.039(4) 0.034(3) 0.017(3) 0.001(3) 0.013(3) 0.015(3)
C27 0.057(5) 0.036(4) 0.023(3) -0.004(3) 0.010(4) 0.003(4)
C28 0.028(4) 0.043(4) 0.038(4) 0.011(3) 0.004(3) -0.004(3)
N1 0.016(3) 0.021(2) 0.022(3) 0.0024(19) 0.007(2) 0.001(2)
N2 0.021(3) 0.021(2) 0.019(2) 0.0017(19) 0.011(2) 0.002(2)
N3 0.023(3) 0.018(2) 0.028(3) -0.001(2) 0.011(2) -0.001(2)
Ir1 0.02080(13) 0.01574(11) 0.02162(12) -0.00075(9) 0.00968(10) 0.00072(10)
Ir2 0.02121(13) 0.02123(12) 0.01824(12) 0.00203(9) 0.00656(10) -0.00198(10)

loop_
_atom_type_symbol
_atom_type_description
_atom_type_scat_dispersion_real
_atom_type_scat_dispersion_imag
_atom_type_scat_source
C C 0.0033 0.0016 'International Tables Vol C Tables 4.2.6.8 and 6.1.1.4'
H H 0.0000 0.0000 'International Tables Vol C Tables 4.2.6.8 and 6.1.1.4'
N N 0.0061 0.0033 'International Tables Vol C Tables 4.2.6.8 and 6.1.1.4'
Ir Ir -1.4442 7.9887 'International Tables Vol C Tables 4.2.6.8 and 6.1.1.4'

loop_
_geom_angle_atom_site_label_1
_geom_angle_atom_site_label_2
_geom_angle_atom_site_label_3
_geom_angle
C2 C1 N1 123.7(6)
C2 C1 H1 118.1
N1 C1 H1 118.1
C1 C2 C3 118.5(6)
C1 C2 H2 120.7
C3 C2 H2 120.7
C4 C3 C2 118.7(6)
C4 C3 H3 120.6
C2 C3 H3 120.6
C3 C4 C5 121.2(6)
C3 C4 H4 119.4
C5 C4 H4 119.4
N1 C5 C4 119.7(5)
N1 C5 C6 115.8(5)
C4 C5 C6 124.3(5)
N2 C6 C5 114.3(5)
N2 C6 Ir2 75.0(3)
C5 C6 Ir2 109.3(4)
N2 C6 H6 115.0
C5 C6 H6 117.0
Ir2 C6 H6 119.2
N2 C7 C8 114.3(5)
N2 C7 H7A 108.7
C8 C7 H7A 108.7
N2 C7 H7B 108.7
C8 C7 H7B 108.7
H7A C7 H7B 107.6
N3 C8 C9 122.0(6)
N3 C8 C7 116.6(5)
C9 C8 C7 121.4(6)
C10 C9 C8 119.6(6)
C10 C9 H9 120.2
C8 C9 H9 120.2
C9 C10 C11 119.1(6)
C9 C10 H10 120.4
C11 C10 H10 120.4
C12 C11 C10 117.9(6)
C12 C11 H11 121.0
C10 C11 H11 121.0
N3 C12 C11 123.5(6)
N3 C12 H12 118.2
C11 C12 H12 118.2
C14 C13 C20 122.8(6)
C14 C13 Ir1 71.5(3)
C20 C13 Ir1 112.6(4)
C14 C13 H13 121.7
C20 C13 H13 110.8
Ir1 C13 H13 108.6
C13 C14 C15 123.5(6)
C13 C14 Ir1 69.8(3)
C15 C14 Ir1 114.6(4)
C13 C14 H14 108.1
C15 C14 H14 121.2
Ir1 C14 H14 107.7
C14 C15 C16 112.5(5)
C14 C15 H15A 109.1
C16 C15 H15A 109.1
C14 C15 H15B 109.1
C16 C15 H15B 109.1
H15A C15 H15B 107.8
C15 C16 C17 111.6(5)
C15 C16 H16A 109.3
C17 C16 H16A 109.3
C15 C16 H16B 109.3
C17 C16 H16B 109.3
H16A C16 H16B 108.0
C18 C17 C16 124.4(6)
C18 C17 Ir1 70.6(3)
C16 C17 Ir1 113.1(4)
C18 C17 H17 112.6
C16 C17 H17 114.7
Ir1 C17 H17 113.4
C17 C18 C19 122.7(6)
C17 C18 Ir1 70.0(3)
C19 C18 Ir1 114.3(4)
C17 C18 H18 116.0
C19 C18 H18 113.6
Ir1 C18 H18 112.4
C20 C19 C18 112.3(5)
C20 C19 H19A 109.1
C18 C19 H19A 109.1
C20 C19 H19B 109.1
C18 C19 H19B 109.1
H19A C19 H19B 107.9
C19 C20 C13 112.6(6)
C19 C20 H20A 109.1
C13 C20 H20A 109.1
C19 C20 H20B 109.1
C13 C20 H20B 109.1
H20A C20 H20B 107.8
C22 C21 C28 124.9(6)
C22 C21 Ir2 71.7(4)
C28 C21 Ir2 114.8(5)
C22 C21 H21 118.4
C28 C21 H21 107.6
Ir2 C21 H21 115.2
C21 C22 C23 122.2(6)
C21 C22 Ir2 70.4(4)
C23 C22 Ir2 110.8(4)
C21 C22 H22 119.6
C23 C22 H22 114.7
Ir2 C22 H22 107.6
C22 C23 C24 113.3(5)
C22 C23 H23A 108.9
C24 C23 H23A 108.9
C22 C23 H23B 108.9
C24 C23 H23B 108.9
H23A C23 H23B 107.7
C25 C24 C23 111.3(5)
C25 C24 H24A 109.4
C23 C24 H24A 109.4
C25 C24 H24B 109.4
C23 C24 H24B 109.4
H24A C24 H24B 108.0
C26 C25 C24 122.5(6)
C26 C25 Ir2 69.5(3)
C24 C25 Ir2 115.6(4)
C26 C25 H25 116.1
C24 C25 H25 113.4
Ir2 C25 H25 112.0
C25 C26 C27 122.3(6)
C25 C26 Ir2 69.5(3)
C27 C26 Ir2 114.3(5)
C25 C26 H26 113.5
C27 C26 H26 116.0
Ir2 C26 H26 112.3
C28 C27 C26 112.6(5)
C28 C27 H27A 109.1
C26 C27 H27A 109.1
C28 C27 H27B 109.1
C26 C27 H27B 109.1
H27A C27 H27B 107.8
C27 C28 C21 111.2(6)
C27 C28 H28A 109.4
C21 C28 H28A 109.4
C27 C28 H28B 109.4
C21 C28 H28B 109.4
H28A C28 H28B 108.0
C1 N1 C5 117.9(5)
C1 N1 Ir1 127.5(4)
C5 N1 Ir1 114.5(4)
C6 N2 C7 115.4(5)
C6 N2 Ir1 114.8(4)
C7 N2 Ir1 126.1(4)
C6 N2 Ir2 67.2(3)
C7 N2 Ir2 112.1(4)
Ir1 N2 Ir2 104.2(2)
C8 N3 C12 117.8(5)
C8 N3 Ir2 118.8(4)
C12 N3 Ir2 123.4(4)
N2 Ir1 N1 79.81(18)
N2 Ir1 C17 156.1(2)
N1 Ir1 C17 92.1(2)
N2 Ir1 C18 163.9(2)
N1 Ir1 C18 99.6(2)
C17 Ir1 C18 39.4(2)
N2 Ir1 C13 95.1(2)
N1 Ir1 C13 165.6(2)
C17 Ir1 C13 97.6(2)
C18 Ir1 C13 81.5(2)
N2 Ir1 C14 97.4(2)
N1 Ir1 C14 154.9(2)
C17 Ir1 C14 80.5(2)
C18 Ir1 C14 89.8(2)
C13 Ir1 C14 38.7(2)
C26 Ir2 C25 40.9(2)
C26 Ir2 C6 105.9(2)
C25 Ir2 C6 100.0(2)
C26 Ir2 C21 80.2(3)
C25 Ir2 C21 88.8(2)
C6 Ir2 C21 171.2(2)
C26 Ir2 C22 98.4(2)
C25 Ir2 C22 81.2(2)
C6 Ir2 C22 143.8(2)
C21 Ir2 C22 38.0(2)
C26 Ir2 N3 123.4(2)
C25 Ir2 N3 164.3(2)
C6 Ir2 N3 82.4(2)
C21 Ir2 N3 89.0(2)
C22 Ir2 N3 106.2(2)
C26 Ir2 N2 140.7(2)
C25 Ir2 N2 115.5(2)
C6 Ir2 N2 37.84(19)
C21 Ir2 N2 137.8(2)
C22 Ir2 N2 108.9(2)
N3 Ir2 N2 75.83(18)
C51 C50 H50A 109.5
C51 C50 H50B 109.5
H50A C50 H50B 109.5
C51 C50 H50C 109.5
H50A C50 H50C 109.5
H50B C50 H50C 109.5
C52 C51 C50 114.3(8)
C52 C51 H51A 108.7
C50 C51 H51A 108.7
C52 C51 H51B 108.7
C50 C51 H51B 108.7
H51A C51 H51B 107.6
C51 C52 C53 115.2(8)
C51 C52 H52A 108.5
C53 C52 H52A 108.5
C51 C52 H52B 108.5
C53 C52 H52B 108.5
H52A C52 H52B 107.5
C54 C53 C52 112.5(8)
C54 C53 H53A 109.1
C52 C53 H53A 109.1
C54 C53 H53B 109.1
C52 C53 H53B 109.1
H53A C53 H53B 107.8
C55 C54 C53 111.9(8)
C55 C54 H54A 109.2
C53 C54 H54A 109.2
C55 C54 H54B 109.2
C53 C54 H54B 109.2
H54A C54 H54B 107.9
C54 C55 H55A 109.5
C54 C55 H55B 109.5
H55A C55 H55B 109.5
C54 C55 H55C 109.5
H55A C55 H55C 109.5
H55B C55 H55C 109.5

loop_
_geom_bond_atom_site_label_1
_geom_bond_atom_site_label_2
_geom_bond_distance
C1 C2 1.360(8)
C1 N1 1.366(7)
C1 H1 0.9500
C2 C3 1.399(9)
C2 H2 0.9500
C3 C4 1.371(9)
C3 H3 0.9500
C4 C5 1.395(8)
C4 H4 0.9500
C5 N1 1.374(7)
C5 C6 1.440(8)
C6 N2 1.427(7)
C6 Ir2 2.145(6)
C6 H6 0.9917
C7 N2 1.467(7)
C7 C8 1.495(8)
C7 H7A 0.9900
C7 H7B 0.9900
C8 N3 1.346(7)
C8 C9 1.391(8)
C9 C10 1.376(9)
C9 H9 0.9500
C10 C11 1.401(9)
C10 H10 0.9500
C11 C12 1.378(8)
C11 H11 0.9500
C12 N3 1.356(8)
C12 H12 0.9500
C13 C14 1.408(9)
C13 C20 1.522(8)
C13 Ir1 2.113(6)
C13 H13 1.0160
C14 C15 1.508(8)
C14 Ir1 2.136(5)
C14 H14 0.9662
C15 C16 1.514(9)
C15 H15A 0.9900
C15 H15B 0.9900
C16 C17 1.529(8)
C16 H16A 0.9900
C16 H16B 0.9900
C17 C18 1.418(9)
C17 Ir1 2.100(6)
C17 H17 0.8986
C18 C19 1.542(9)
C18 Ir1 2.108(6)
C18 H18 1.0611
C19 C20 1.519(9)
C19 H19A 0.9900
C19 H19B 0.9900
C20 H20A 0.9900
C20 H20B 0.9900
C21 C22 1.401(9)
C21 C28 1.533(10)
C21 Ir2 2.145(7)
C21 H21 0.9760
C22 C23 1.502(9)
C22 Ir2 2.162(6)
C22 H22 1.0769
C23 C24 1.530(9)
C23 H23A 0.9900
C23 H23B 0.9900
C24 C25 1.526(8)
C24 H24A 0.9900
C24 H24B 0.9900
C25 C26 1.458(8)
C25 Ir2 2.085(5)
C25 H25 0.9881
C26 C27 1.521(10)
C26 Ir2 2.085(6)
C26 H26 1.0439
C27 C28 1.515(10)
C27 H27A 0.9900
C27 H27B 0.9900
C28 H28A 0.9900
C28 H28B 0.9900
N1 Ir1 2.081(5)
N2 Ir1 2.028(5)
N2 Ir2 2.247(5)
N3 Ir2 2.166(5)
C50 C51 1.463(5)
C50 H50A 0.9800
C50 H50B 0.9800
C50 H50C 0.9800
C51 C52 1.458(5)
C51 H51A 0.9900
C51 H51B 0.9900
C52 C53 1.469(5)
C52 H52A 0.9900
C52 H52B 0.9900
C53 C54 1.466(5)
C53 H53A 0.9900
C53 H53B 0.9900
C54 C55 1.462(5)
C54 H54A 0.9900
C54 H54B 0.9900
C55 H55A 0.9800
C55 H55B 0.9800
C55 H55C 0.9800
